data_7207935
loop_
_publ_author_name
'Dang, Song'
'Zhang, Jian-Han'
'Sun, Zhong-Ming'

_publ_section_title
;
 Tunable emission based on lanthanide(iii) metal--organic frameworks: an
 alternative approach to white light
;
_journal_issue 18
_journal_name_full 'Journal of Materials Chemistry'
_journal_page_first 8868
_journal_paper_doi 10.1039/c2jm30389b
_journal_volume 22
_journal_year 2012
_chemical_formula_sum 'C29 H28 Er N O10'
_chemical_formula_weight 718.47
_chemical_name_systematic
;
?
;
_space_group_IT_number 36
_symmetry_cell_setting orthorhombic
_symmetry_space_group_name_Hall 'C 2c -2'
_symmetry_space_group_name_H-M 'C m c 21'
_atom_sites_solution_hydrogens geom
_atom_sites_solution_primary direct
_atom_sites_solution_secondary difmap
_audit_creation_method SHELXL-97
_cell_angle_alpha 90.00
_cell_angle_beta 90.00
_cell_angle_gamma 90.00
_cell_formula_units_Z 4
_cell_length_a 18.037(2)
_cell_length_b 24.308(3)
_cell_length_c 6.9817(9)
_cell_measurement_temperature 293(2)
_cell_volume 3061.1(6)
_computing_structure_refinement 'SHELXL-97 (Sheldrick, 1997)'
_computing_structure_solution 'SHELXS-97 (Sheldrick, 1997)'
_diffrn_ambient_temperature 293(2)
_diffrn_measured_fraction_theta_full 0.998
_diffrn_measured_fraction_theta_max 0.998
_diffrn_radiation_monochromator graphite
_diffrn_radiation_source 'fine-focus sealed tube'
_diffrn_radiation_type MoK\a
_diffrn_radiation_wavelength 0.71073
_diffrn_reflns_av_R_equivalents 0.0000
_diffrn_reflns_av_sigmaI/netI 0.0377
_diffrn_reflns_limit_h_max 22
_diffrn_reflns_limit_h_min 0
_diffrn_reflns_limit_k_max 30
_diffrn_reflns_limit_k_min 0
_diffrn_reflns_limit_l_max 8
_diffrn_reflns_limit_l_min -8
_diffrn_reflns_number 2980
_diffrn_reflns_theta_full 26.18
_diffrn_reflns_theta_max 26.18
_diffrn_reflns_theta_min 2.76
_exptl_absorpt_coefficient_mu 2.796
_exptl_absorpt_correction_T_max 0.7453
_exptl_absorpt_correction_T_min 0.6349
_exptl_absorpt_correction_type multi-scan
_exptl_absorpt_process_details sadabs
_exptl_crystal_density_diffrn 1.553
_exptl_crystal_density_method 'not measured'
_exptl_crystal_F_000 1420
_exptl_crystal_size_max 0.15
_exptl_crystal_size_mid 0.11
_exptl_crystal_size_min 0.10
_refine_diff_density_max 0.846
_refine_diff_density_min -0.802
_refine_diff_density_rms 0.088
_refine_ls_abs_structure_details 'Flack H D (1983), Acta Cryst. A39, 876-881'
_refine_ls_abs_structure_Flack 0.009(18)
_refine_ls_extinction_method none
_refine_ls_goodness_of_fit_ref 1.077
_refine_ls_hydrogen_treatment constr
_refine_ls_matrix_type full
_refine_ls_number_parameters 203
_refine_ls_number_reflns 2980
_refine_ls_number_restraints 36
_refine_ls_restrained_S_all 1.140
_refine_ls_R_factor_all 0.0274
_refine_ls_R_factor_gt 0.0253
_refine_ls_shift/su_max 0.000
_refine_ls_shift/su_mean 0.000
_refine_ls_structure_factor_coef Fsqd
_refine_ls_weighting_details 'calc w=1/[\s^2^(Fo^2^)+(0.0327P)^2^+0.0000P] where P=(Fo^2^+2Fc^2^)/3'
_refine_ls_weighting_scheme calc
_refine_ls_wR_factor_gt 0.0616
_refine_ls_wR_factor_ref 0.0625
_reflns_number_gt 2796
_reflns_number_total 2980
_reflns_threshold_expression >2sigma(I)
_cod_data_source_file c2jm30389b.txt
_cod_data_source_block C29H28NO10Er
_cod_original_cell_volume 3061.1(7)
_cod_original_sg_symbol_H-M Cmc21
_cod_database_code 7207935

loop_
_symmetry_equiv_pos_as_xyz
'x, y, z'
'-x, -y, z+1/2'
'x, -y, z+1/2'
'-x, y, z'
'x+1/2, y+1/2, z'
'-x+1/2, -y+1/2, z+1/2'
'x+1/2, -y+1/2, z+1/2'
'-x+1/2, y+1/2, z'

loop_
_atom_site_label
_atom_site_type_symbol
_atom_site_fract_x
_atom_site_fract_y
_atom_site_fract_z
_atom_site_U_iso_or_equiv
_atom_site_adp_type
_atom_site_occupancy
_atom_site_symmetry_multiplicity
_atom_site_calc_flag
_atom_site_refinement_flags
Er1 Er 1.0000 -0.016345(8) -0.02958(8) 0.02720(9) Uani 1 2 d S
O1 O 1.0000 0.06107(17) -0.2214(7) 0.0363(11) Uani 1 2 d S
O2 O 1.07083(18) -0.03789(14) -0.3207(5) 0.0355(8) Uani 1 1 d .
O3 O 1.12848(18) -0.04591(16) -0.0529(12) 0.0513(13) Uani 1 1 d .
O4 O 1.4095(4) -0.0750(3) -0.5585(19) 0.065(2) Uani 0.50 1 d PU
O4' O 1.3741(6) -0.1053(4) -0.6946(16) 0.064(2) Uani 0.50 1 d PU
O5 O 1.0000 0.3006(2) 0.1439(9) 0.0602(16) Uani 1 2 d S
O6 O 1.0000 0.1124(2) -0.4839(6) 0.0483(16) Uani 1 2 d S
C1 C 1.0000 0.3973(3) 0.2075(10) 0.0360(16) Uani 1 2 d S
C2 C 1.0522(7) 0.3923(5) 0.3790(19) 0.046(3) Uani 0.50 1 d P
C2' C 1.0830(9) 0.3917(6) 0.276(2) 0.054(3) Uani 0.50 1 d P
C3 C 1.0000 0.3543(3) 0.0555(12) 0.060(2) Uani 1 2 d S
H3A H 0.9569 0.3586 -0.0236 0.072 Uiso 0.50 1 d PR
C4 C 1.0000 0.4535(3) 0.1096(17) 0.074(3) Uani 1 2 d S
H4A H 1.0000 0.4819 0.2055 0.111 Uiso 1 2 d SR
H4B H 1.0435 0.4571 0.0312 0.111 Uiso 0.50 1 d PR
C5 C 1.0000 0.2558(5) 0.0263(14) 0.057(4) Uani 1 2 d S
C6 C 1.0000 0.2063(4) 0.1121(15) 0.058(3) Uani 1 2 d S
H6A H 1.0000 0.2049 0.2452 0.069 Uiso 1 2 calc SR
C7 C 1.0000 0.1582(3) 0.0123(12) 0.048(3) Uani 1 2 d S
H7A H 1.0000 0.1245 0.0759 0.058 Uiso 1 2 calc SR
C8 C 1.0000 0.1603(3) -0.1857(13) 0.0407(19) Uani 1 2 d S
C9 C 1.0000 0.2081(4) -0.2687(15) 0.073(4) Uani 1 2 d S
H9A H 1.0000 0.2094 -0.4018 0.088 Uiso 1 2 calc SR
C10 C 1.0000 0.2596(5) -0.1628(17) 0.083(5) Uani 1 2 d S
H10A H 1.0000 0.2934 -0.2248 0.099 Uiso 1 2 calc SR
C11 C 1.0000 0.1094(3) -0.3012(10) 0.0356(16) Uani 1 2 d S
C12 C 1.1299(3) -0.04783(19) -0.2290(8) 0.0353(11) Uani 1 1 d .
C13 C 1.1981(3) -0.0617(2) -0.3350(10) 0.0494(14) Uani 1 1 d .
C14 C 1.1972(3) -0.0757(2) -0.523(2) 0.0644(16) Uani 1 1 d .
H14 H 1.1521 -0.0777 -0.5877 0.077 Uiso 1 1 calc R
C15 C 1.2611(5) -0.0867(4) -0.6198(13) 0.096(2) Uani 1 1 d U
H15 H 1.2591 -0.0966 -0.7484 0.115 Uiso 1 1 calc R
C16 C 1.3275(4) -0.0835(3) -0.530(2) 0.112(2) Uani 1 1 d DU
C17 C 1.3310(4) -0.0676(5) -0.3400(16) 0.116(3) Uani 1 1 d DU
H17 H 1.3765 -0.0632 -0.2795 0.139 Uiso 1 1 calc R
C18 C 1.2660(4) -0.0585(4) -0.2420(13) 0.087(3) Uani 1 1 d .
H18 H 1.2675 -0.0501 -0.1121 0.105 Uiso 1 1 calc R

loop_
_atom_site_aniso_label
_atom_site_aniso_U_11
_atom_site_aniso_U_22
_atom_site_aniso_U_33
_atom_site_aniso_U_23
_atom_site_aniso_U_13
_atom_site_aniso_U_12
Er1 0.03067(14) 0.03195(13) 0.01898(12) -0.0001(2) 0.000 0.000
O1 0.056(3) 0.027(2) 0.026(2) -0.0005(19) 0.000 0.000
O2 0.0283(19) 0.0410(17) 0.0374(19) 0.0079(16) 0.0027(14) 0.0062(15)
O3 0.0398(16) 0.077(2) 0.037(4) -0.015(3) -0.006(2) 0.0112(16)
O4 0.035(3) 0.081(4) 0.080(7) -0.032(5) 0.014(5) 0.000(3)
O4' 0.032(4) 0.082(5) 0.079(5) -0.027(4) -0.003(4) 0.001(5)
O5 0.107(5) 0.035(3) 0.039(3) -0.009(3) 0.000 0.000
O6 0.079(4) 0.038(2) 0.028(4) 0.000(2) 0.000 0.000
C1 0.027(3) 0.040(4) 0.040(4) -0.014(3) 0.000 0.000
C2 0.023(6) 0.065(7) 0.049(6) -0.019(6) -0.002(5) -0.004(5)
C2' 0.035(7) 0.070(8) 0.057(8) -0.028(7) 0.006(7) 0.013(7)
C3 0.096(7) 0.040(4) 0.044(4) -0.013(4) 0.000 0.000
C4 0.100(8) 0.039(5) 0.082(8) -0.003(5) 0.000 0.000
C5 0.082(7) 0.040(5) 0.049(9) -0.016(4) 0.000 0.000
C6 0.093(7) 0.052(6) 0.029(5) 0.002(5) 0.000 0.000
C7 0.079(6) 0.031(3) 0.035(8) -0.006(4) 0.000 0.000
C8 0.058(5) 0.032(4) 0.032(5) 0.001(4) 0.000 0.000
C9 0.160(12) 0.027(4) 0.034(5) -0.012(4) 0.000 0.000
C10 0.169(14) 0.031(6) 0.049(8) -0.004(5) 0.000 0.000
C11 0.042(4) 0.032(3) 0.033(4) 0.002(3) 0.000 0.000
C12 0.028(3) 0.031(2) 0.047(3) -0.001(2) 0.001(2) 0.003(2)
C13 0.033(3) 0.053(3) 0.062(4) 0.009(3) 0.008(3) 0.018(2)
C14 0.066(3) 0.064(3) 0.064(4) 0.001(7) 0.021(8) 0.019(3)
C15 0.085(5) 0.096(5) 0.107(5) 0.010(4) 0.052(4) 0.035(5)
C16 0.065(3) 0.124(4) 0.148(5) 0.009(5) 0.037(5) 0.051(3)
C17 0.044(4) 0.166(7) 0.138(5) 0.064(6) 0.010(4) 0.039(5)
C18 0.032(3) 0.137(7) 0.094(6) 0.054(6) 0.004(3) 0.018(4)

loop_
_atom_type_symbol
_atom_type_description
_atom_type_scat_dispersion_real
_atom_type_scat_dispersion_imag
_atom_type_scat_source
C C 0.0033 0.0016 'International Tables Vol C Tables 4.2.6.8 and 6.1.1.4'
H H 0.0000 0.0000 'International Tables Vol C Tables 4.2.6.8 and 6.1.1.4'
O O 0.0106 0.0060 'International Tables Vol C Tables 4.2.6.8 and 6.1.1.4'
N N 0.0061 0.0033 'International Tables Vol C Tables 4.2.6.8 and 6.1.1.4'
Er Er -0.2586 4.9576 'International Tables Vol C Tables 4.2.6.8 and 6.1.1.4'

loop_
_geom_angle_atom_site_label_1
_geom_angle_atom_site_label_2
_geom_angle_atom_site_label_3
_geom_angle
_geom_angle_site_symmetry_1
_geom_angle_site_symmetry_3
O1 Er1 O2 84.41(14) . 3
O1 Er1 O2 84.41(14) . 2_755
O2 Er1 O2 66.04(16) 3 2_755
O1 Er1 O6 152.34(16) . 2_755
O2 Er1 O6 118.22(12) 3 2_755
O2 Er1 O6 118.22(12) 2_755 2_755
O1 Er1 O1 152.24(16) . 2_755
O2 Er1 O1 72.45(13) 3 2_755
O2 Er1 O1 72.45(13) 2_755 2_755
O6 Er1 O1 55.42(15) 2_755 2_755
O1 Er1 O3 101.65(14) . 4_755
O2 Er1 O3 136.65(19) 3 4_755
O2 Er1 O3 71.85(17) 2_755 4_755
O6 Er1 O3 73.51(10) 2_755 4_755
O1 Er1 O3 85.79(19) 2_755 4_755
O1 Er1 O3 101.65(14) . .
O2 Er1 O3 71.85(17) 3 .
O2 Er1 O3 136.65(19) 2_755 .
O6 Er1 O3 73.51(10) 2_755 .
O1 Er1 O3 85.79(19) 2_755 .
O3 Er1 O3 144.7(2) 4_755 .
O1 Er1 O2 72.19(13) . 4_755
O2 Er1 O2 156.59(9) 3 4_755
O2 Er1 O2 110.55(13) 2_755 4_755
O6 Er1 O2 84.31(12) 2_755 4_755
O1 Er1 O2 129.95(11) 2_755 4_755
O3 Er1 O2 52.1(2) 4_755 4_755
O3 Er1 O2 112.2(2) . 4_755
O1 Er1 O2 72.19(13) . .
O2 Er1 O2 110.55(13) 3 .
O2 Er1 O2 156.59(9) 2_755 .
O6 Er1 O2 84.31(12) 2_755 .
O1 Er1 O2 129.95(11) 2_755 .
O3 Er1 O2 112.2(2) 4_755 .
O3 Er1 O2 52.1(2) . .
O2 Er1 O2 62.66(16) 4_755 .
O1 Er1 C11 179.76(18) . 2_755
O2 Er1 C11 95.80(15) 3 2_755
O2 Er1 C11 95.80(15) 2_755 2_755
O6 Er1 C11 27.41(17) 2_755 2_755
O1 Er1 C11 28.00(17) 2_755 2_755
O3 Er1 C11 78.29(15) 4_755 2_755
O3 Er1 C11 78.29(15) . 2_755
O2 Er1 C11 107.61(14) 4_755 2_755
O2 Er1 C11 107.61(14) . 2_755
O1 Er1 C12 86.28(12) . 4_755
O2 Er1 C12 155.36(13) 3 4_755
O2 Er1 C12 90.39(13) 2_755 4_755
O6 Er1 C12 78.39(11) 2_755 4_755
O1 Er1 C12 108.48(12) 2_755 4_755
O3 Er1 C12 25.6(2) 4_755 4_755
O3 Er1 C12 132.53(18) . 4_755
O2 Er1 C12 26.52(13) 4_755 4_755
O2 Er1 C12 88.05(14) . 4_755
C11 Er1 C12 93.58(13) 2_755 4_755
O1 Er1 C12 86.28(12) . .
O2 Er1 C12 90.39(13) 3 .
O2 Er1 C12 155.36(13) 2_755 .
O6 Er1 C12 78.39(11) 2_755 .
O1 Er1 C12 108.48(12) 2_755 .
O3 Er1 C12 132.53(18) 4_755 .
O3 Er1 C12 25.6(2) . .
O2 Er1 C12 88.05(14) 4_755 .
O2 Er1 C12 26.52(13) . .
C11 Er1 C12 93.58(13) 2_755 .
C12 Er1 C12 111.7(2) 4_755 .
C11 O1 Er1 169.9(5) . .
C11 O1 Er1 91.4(4) . 2_754
Er1 O1 Er1 98.63(16) . 2_754
C12 O2 Er1 151.7(3) . 2_754
C12 O2 Er1 93.4(3) . .
Er1 O2 Er1 96.39(11) 2_754 .
C12 O3 Er1 95.6(3) . .
C2 O4 C2' 39.8(8) 8_744 8_744
C2 O4 C16 123.4(10) 8_744 .
C2' O4 C16 97.1(10) 8_744 .
C2' O4' C2 36.1(13) 8_744 8_744
C2' O4' C16 139.3(16) 8_744 .
C2 O4' C16 104.9(9) 8_744 .
C5 O5 C3 117.7(7) . .
C11 O6 Er1 94.5(4) . 2_754
C3 C1 C4 108.1(7) . .
C3 C1 C2 120.1(6) . 4_755
C4 C1 C2 114.9(6) . 4_755
C3 C1 C2 120.1(6) . .
C4 C1 C2 114.9(6) . .
C2 C1 C2 76.1(11) 4_755 .
C3 C1 C2' 98.9(5) . .
C4 C1 C2' 102.3(7) . .
C2 C1 C2' 110.0(10) 4_755 .
C2 C1 C2' 34.0(6) . .
C3 C1 C2' 98.9(5) . 4_755
C4 C1 C2' 102.3(7) . 4_755
C2 C1 C2' 34.0(6) 4_755 4_755
C2 C1 C2' 110.0(10) . 4_755
C2' C1 C2' 143.3(14) . 4_755
C2' C2 O4 86.9(15) . 8_756
C2' C2 O4' 31.4(11) . 8_756
O4 C2 O4' 62.9(9) 8_756 8_756
C2' C2 C1 75.9(15) . .
O4 C2 C1 128.2(12) 8_756 .
O4' C2 C1 106.8(10) 8_756 .
C2' C2 C2 127.6(13) . 4_755
O4 C2 C2 127.3(8) 8_756 4_755
O4' C2 C2 158.7(7) 8_756 4_755
C1 C2 C2 51.9(5) . 4_755
O4' C2' C2 112(2) 8_756 .
O4' C2' O4 69.3(13) 8_756 8_756
C2 C2' O4 53.3(11) . 8_756
O4' C2' C1 169(2) 8_756 .
C2 C2' C1 70.0(13) . .
O4 C2' C1 106.7(10) 8_756 .
O5 C3 C1 109.3(6) . .
O5 C3 H3A 110.2 . .
C1 C3 H3A 109.4 . .
C1 C4 H4A 109.3 . .
C1 C4 H4B 109.6 . .
H4A C4 H4B 109.5 . .
C10 C5 C6 120.5(12) . .
C10 C5 O5 123.0(13) . .
C6 C5 O5 116.5(8) . .
C5 C6 C7 122.7(9) . .
C5 C6 H6A 118.6 . .
C7 C6 H6A 118.6 . .
C6 C7 C8 118.6(9) . .
C6 C7 H7A 120.7 . .
C8 C7 H7A 120.7 . .
C9 C8 C7 118.7(9) . .
C9 C8 C11 120.4(8) . .
C7 C8 C11 120.9(8) . .
C8 C9 C10 122.9(9) . .
C8 C9 H9A 118.5 . .
C10 C9 H9A 118.5 . .
C5 C10 C9 116.5(12) . .
C5 C10 H10A 121.7 . .
C9 C10 H10A 121.7 . .
O6 C11 O1 118.6(6) . .
O6 C11 C8 119.8(6) . .
O1 C11 C8 121.6(6) . .
O6 C11 Er1 58.1(4) . 2_754
O1 C11 Er1 60.6(3) . 2_754
C8 C11 Er1 177.9(5) . 2_754
O3 C12 O2 118.7(4) . .
O3 C12 C13 121.8(5) . .
O2 C12 C13 119.5(5) . .
O3 C12 Er1 58.7(2) . .
O2 C12 Er1 60.0(2) . .
C13 C12 Er1 177.5(4) . .
C14 C13 C18 118.6(6) . .
C14 C13 C12 122.1(6) . .
C18 C13 C12 119.2(6) . .
C13 C14 C15 121.1(10) . .
C13 C14 H14 119.4 . .
C15 C14 H14 119.4 . .
C16 C15 C14 120.6(11) . .
C16 C15 H15 119.7 . .
C14 C15 H15 119.7 . .
C15 C16 C17 120.0(8) . .
C15 C16 O4 144.6(13) . .
C17 C16 O4 92.5(9) . .
C15 C16 O4' 96.8(10) . .
C17 C16 O4' 143.0(9) . .
O4 C16 O4' 53.5(7) . .
C18 C17 C16 118.9(8) . .
C18 C17 H17 120.5 . .
C16 C17 H17 120.5 . .
C17 C18 C13 120.7(9) . .
C17 C18 H18 119.7 . .
C13 C18 H18 119.7 . .

loop_
_geom_bond_atom_site_label_1
_geom_bond_atom_site_label_2
_geom_bond_distance
_geom_bond_site_symmetry_2
Er1 O1 2.310(5) .
Er1 O2 2.345(3) 3
Er1 O2 2.345(3) 2_755
Er1 O6 2.356(5) 2_755
Er1 O1 2.411(5) 2_755
Er1 O3 2.432(3) 4_755
Er1 O3 2.432(3) .
Er1 O2 2.457(4) 4_755
Er1 O2 2.457(4) .
Er1 C11 2.767(7) 2_755
Er1 C12 2.831(5) 4_755
Er1 C12 2.831(5) .
O1 C11 1.300(8) .
O1 Er1 2.411(5) 2_754
O2 C12 1.266(6) .
O2 Er1 2.345(3) 2_754
O3 C12 1.230(11) .
O4 C2 1.139(13) 8_744
O4 C2' 1.418(18) 8_744
O4 C16 1.506(10) .
O4' C2' 0.804(14) 8_744
O4' C2 1.426(15) 8_744
O4' C16 1.519(15) .
O5 C5 1.365(11) .
O5 C3 1.442(10) .
O6 C11 1.278(8) .
O6 Er1 2.356(5) 2_754
C1 C3 1.491(10) .
C1 C4 1.527(12) .
C1 C2 1.529(13) 4_755
C1 C2 1.529(13) .
C1 C2' 1.578(16) .
C1 C2' 1.578(16) 4_755
C2 C2' 0.910(16) .
C2 O4 1.139(13) 8_756
C2 O4' 1.426(15) 8_756
C2 C2 1.88(2) 4_755
C2' O4' 0.804(14) 8_756
C2' O4 1.418(18) 8_756
C3 H3A 0.9599 .
C4 H4A 0.9602 .
C4 H4B 0.9601 .
C5 C10 1.324(16) .
C5 C6 1.343(16) .
C6 C7 1.362(13) .
C6 H6A 0.9300 .
C7 C8 1.383(14) .
C7 H7A 0.9300 .
C8 C9 1.297(13) .
C8 C11 1.478(10) .
C9 C10 1.454(16) .
C9 H9A 0.9300 .
C10 H10A 0.9300 .
C11 Er1 2.767(7) 2_754
C12 C13 1.475(7) .
C13 C14 1.359(16) .
C13 C18 1.387(10) .
C14 C15 1.361(10) .
C14 H14 0.9300 .
C15 C16 1.355(14) .
C15 H15 0.9300 .
C16 C17 1.382(10) .
C17 C18 1.376(11) .
C17 H17 0.9300 .
C18 H18 0.9300 .
